data_7714272
loop_
_publ_author_name
'Kannan, Ramkumar'
'Nayak, Prakash'
'Arumugam, Ramar'
'Krishna Rao, D.'
'Mote, Kaustubh R.'
'Murali, Anna Chandrasekar'
'Venkatasubbaiah, Krishnan'
'Chandrasekhar, Vadapalli'

_publ_section_title
;
 Blue Emissive Amidinate Based Tetra coordinate Boron Compounds
;
_journal_name_full 'Dalton Transactions'
_journal_paper_doi 10.1039/D3DT03378C
_journal_year 2023
_chemical_formula_moiety 'C19 H25 B F2 N2'
_chemical_formula_sum 'C19 H25 B F2 N2'
_chemical_formula_weight 330.22
_space_group_crystal_system orthorhombic
_space_group_IT_number 61
_space_group_name_Hall '-P 2ac 2ab'
_space_group_name_H-M_alt 'P b c a'
_atom_sites_solution_hydrogens geom
_audit_creation_date 2023-10-18
_audit_creation_method
;
Olex2 1.5
(compiled 2022.04.07 svn.rca3783a0 for OlexSys, GUI svn.r6498)
;
_audit_update_record
;
2023-10-20 deposited with the CCDC.	2023-10-20 downloaded from the CCDC.
;
_cell_angle_alpha 90
_cell_angle_beta 90
_cell_angle_gamma 90
_cell_formula_units_Z 16
_cell_length_a 9.101(3)
_cell_length_b 22.767(7)
_cell_length_c 37.013(12)
_cell_measurement_reflns_used 9118
_cell_measurement_temperature 100(2)
_cell_measurement_theta_max 23.03
_cell_measurement_theta_min 2.47
_cell_volume 7669(4)
_computing_cell_refinement 'Bruker SAINT'
_computing_data_collection 'Bruker APEX2'
_computing_data_reduction 'Bruker SAINT'
_computing_molecular_graphics 'Olex2 1.5 (Dolomanov et al., 2009)'
_computing_publication_material 'Olex2 1.5 (Dolomanov et al., 2009)'
_computing_structure_refinement 'SHELXL 2018/3 (Sheldrick, 2015)'
_computing_structure_solution 'SHELXS-97 (Sheldrick 2008)'
_diffrn_ambient_temperature 100.15
_diffrn_measured_fraction_theta_full 1.000
_diffrn_measured_fraction_theta_max 1.000
_diffrn_measurement_device_type 'Bruker APEX-II CCD'
_diffrn_measurement_method '\f and \w scans'
_diffrn_radiation_type MoK\a
_diffrn_radiation_wavelength 0.71073
_diffrn_reflns_av_R_equivalents 0.1859
_diffrn_reflns_av_unetI/netI 0.1027
_diffrn_reflns_Laue_measured_fraction_full 1.000
_diffrn_reflns_Laue_measured_fraction_max 1.000
_diffrn_reflns_limit_h_max 10
_diffrn_reflns_limit_h_min -10
_diffrn_reflns_limit_k_max 27
_diffrn_reflns_limit_k_min -27
_diffrn_reflns_limit_l_max 44
_diffrn_reflns_limit_l_min -44
_diffrn_reflns_number 166852
_diffrn_reflns_point_group_measured_fraction_full 1.000
_diffrn_reflns_point_group_measured_fraction_max 1.000
_diffrn_reflns_theta_full 24.997
_diffrn_reflns_theta_max 24.997
_diffrn_reflns_theta_min 1.100
_exptl_absorpt_coefficient_mu 0.080
_exptl_absorpt_correction_T_max 0.994
_exptl_absorpt_correction_T_min 0.990
_exptl_absorpt_correction_type multi-scan
_exptl_absorpt_process_details SADABS
_exptl_crystal_colour colourless
_exptl_crystal_colour_primary colourless
_exptl_crystal_density_diffrn 1.144
_exptl_crystal_description 'thin plate'
_exptl_crystal_F_000 2816
_exptl_crystal_size_max 0.12
_exptl_crystal_size_mid 0.1
_exptl_crystal_size_min 0.08
_refine_diff_density_max 0.232
_refine_diff_density_min -0.233
_refine_diff_density_rms 0.050
_refine_ls_extinction_coef 0.0008(3)
_refine_ls_extinction_expression Fc^*^=kFc[1+0.001xFc^2^\l^3^/sin(2\q)]^-1/4^
_refine_ls_extinction_method 'SHELXL-2018/3 (Sheldrick 2018)'
_refine_ls_goodness_of_fit_ref 1.043
_refine_ls_hydrogen_treatment constr
_refine_ls_matrix_type full
_refine_ls_number_parameters 558
_refine_ls_number_reflns 6745
_refine_ls_number_restraints 516
_refine_ls_restrained_S_all 1.033
_refine_ls_R_factor_all 0.1880
_refine_ls_R_factor_gt 0.1061
_refine_ls_shift/su_max 0.007
_refine_ls_shift/su_mean 0.001
_refine_ls_structure_factor_coef Fsqd
_refine_ls_weighting_details 'w=1/[\s^2^(Fo^2^)+(0.0648P)^2^+12.4043P] where P=(Fo^2^+2Fc^2^)/3'
_refine_ls_weighting_scheme calc
_refine_ls_wR_factor_gt 0.2389
_refine_ls_wR_factor_ref 0.2858
_reflns_Friedel_coverage 0.000
_reflns_number_gt 3382
_reflns_number_total 6745
_reflns_threshold_expression 'I > 2\s(I)'
_cod_data_source_file d3dt03378c2.cif
_cod_data_source_block 2-BF2
_cod_database_code 7714272
_shelx_shelxl_version_number 2018/3
_shelx_space_group_comment
;
The symmetry employed for this shelxl refinement is uniquely defined
by the following loop, which should always be used as a source of
symmetry information in preference to the above space-group names.
They are only intended as comments.
;
_shelx_estimated_absorpt_t_max 0.994
_shelx_estimated_absorpt_t_min 0.990
_olex2_refinement_description
;
1. Fixed Uiso
 At 1.2 times of:
  All C(H) groups
 At 1.5 times of:
  All C(H,H,H) groups
2. Restrained distances
 C31-C34 \\sim C31-C34A
 with sigma of 0.02
 C12-C14 \\sim C12-C14A
 with sigma of 0.02
 C31-C33 \\sim C31-C33A
 with sigma of 0.02
 C31-C32 \\sim C31-C32A
 with sigma of 0.02
 C12-C15 \\sim C12-C15A
 with sigma of 0.02
 C12-C13 \\sim C12-C13A
 with sigma of 0.02
 C17-C18 \\sim C17-C18A
 with sigma of 0.02
 C17-C16 \\sim C17-C16A
 with sigma of 0.02
 C35-C38 \\sim C35-C38A
 with sigma of 0.02
 C17-C19 \\sim C17-C19A
 with sigma of 0.02
 C35-C36 \\sim C35-C36A
 with sigma of 0.02
 C35-C37 \\sim C35-C37A
 with sigma of 0.02
3. Uiso/Uaniso restraints and constraints
C17 \\sim C18 \\sim C19 \\sim C16 \\sim C18A \\sim C16A \\sim C19A: within 3A
with sigma of 0.02 and sigma for terminal atoms of 0.04 within 3A
C31 \\sim C34 \\sim C33 \\sim C32 \\sim C32A \\sim C33A \\sim C34A: within 3A
with sigma of 0.02 and sigma for terminal atoms of 0.04 within 3A
C35 \\sim C38 \\sim C36 \\sim C37 \\sim C36A \\sim C37A \\sim C38A: within 3A
with sigma of 0.02 and sigma for terminal atoms of 0.04 within 3A
C12 \\sim C13 \\sim C14 \\sim C15 \\sim C13A \\sim C14A \\sim C15A: within 3A
with sigma of 0.02 and sigma for terminal atoms of 0.04 within 3A
4. Others
 Sof(C32A)=Sof(H32D)=Sof(H32E)=Sof(H32F)=Sof(C33A)=Sof(H33D)=Sof(H33E)=
 Sof(H33F)=Sof(C34A)=Sof(H34D)=Sof(H34E)=Sof(H34F)=1-FVAR(1)
 Sof(C32)=Sof(H32A)=Sof(H32B)=Sof(H32C)=Sof(C33)=Sof(H33A)=Sof(H33B)=Sof(H33C)=
 Sof(C34)=Sof(H34A)=Sof(H34B)=Sof(H34C)=FVAR(1)
 Sof(C13A)=Sof(H13D)=Sof(H13E)=Sof(H13F)=Sof(C14A)=Sof(H14D)=Sof(H14E)=
 Sof(H14F)=Sof(C15A)=Sof(H15D)=Sof(H15E)=Sof(H15F)=1-FVAR(2)
 Sof(C13)=Sof(H13A)=Sof(H13B)=Sof(H13C)=Sof(C14)=Sof(H14A)=Sof(H14B)=Sof(H14C)=
 Sof(C15)=Sof(H15A)=Sof(H15B)=Sof(H15C)=FVAR(2)
 Sof(C36A)=Sof(H36D)=Sof(H36E)=Sof(H36F)=Sof(C37A)=Sof(H37D)=Sof(H37E)=
 Sof(H37F)=Sof(C38A)=Sof(H38D)=Sof(H38E)=Sof(H38F)=1-FVAR(3)
 Sof(C36)=Sof(H36A)=Sof(H36B)=Sof(H36C)=Sof(C37)=Sof(H37A)=Sof(H37B)=Sof(H37C)=
 Sof(C38)=Sof(H38A)=Sof(H38B)=Sof(H38C)=FVAR(3)
 Sof(C16A)=Sof(H16D)=Sof(H16E)=Sof(H16F)=Sof(C18A)=Sof(H18D)=Sof(H18E)=
 Sof(H18F)=Sof(C19A)=Sof(H19D)=Sof(H19E)=Sof(H19F)=1-FVAR(4)
 Sof(C16)=Sof(H16A)=Sof(H16B)=Sof(H16C)=Sof(C18)=Sof(H18A)=Sof(H18B)=Sof(H18C)=
 Sof(C19)=Sof(H19A)=Sof(H19B)=Sof(H19C)=FVAR(4)
5.a Me refined with riding coordinates:
 C32(H32A,H32B,H32C), C32A(H32D,H32E,H32F), C33(H33A,H33B,H33C), C33A(H33D,
 H33E,H33F), C34(H34A,H34B,H34C), C34A(H34D,H34E,H34F), C36(H36A,H36B,H36C),
 C36A(H36D,H36E,H36F), C37(H37A,H37B,H37C), C37A(H37D,H37E,H37F), C38(H38A,H38B,
 H38C), C38A(H38D,H38E,H38F)
5.b Aromatic/amide H refined with riding coordinates:
 C3(H3), C5(H5), C6(H6), C7(H7), C8(H8), C10(H10), C11(H11), C22(H22),
 C23(H23), C25(H25), C26(H26), C27(H27), C28(H28), C30(H30)
5.c Idealised Me refined as rotating group:
 C13(H13A,H13B,H13C), C13A(H13D,H13E,H13F), C14(H14A,H14B,H14C), C14A(H14D,
 H14E,H14F), C15(H15A,H15B,H15C), C15A(H15D,H15E,H15F), C16(H16A,H16B,H16C),
 C16A(H16D,H16E,H16F), C18(H18A,H18B,H18C), C18A(H18D,H18E,H18F), C19(H19A,H19B,
 H19C), C19A(H19D,H19E,H19F)
;
_olex2_submission_special_instructions 'No special instructions were received'

loop_
_space_group_symop_operation_xyz
'x, y, z'
'-x+1/2, -y, z+1/2'
'-x, y+1/2, -z+1/2'
'x+1/2, -y+1/2, -z'
'-x, -y, -z'
'x-1/2, y, -z-1/2'
'x, -y-1/2, z-1/2'
'-x-1/2, y-1/2, z'

loop_
_atom_site_label
_atom_site_type_symbol
_atom_site_fract_x
_atom_site_fract_y
_atom_site_fract_z
_atom_site_U_iso_or_equiv
_atom_site_adp_type
_atom_site_occupancy
_atom_site_site_symmetry_order
_atom_site_calc_flag
_atom_site_refinement_flags_posn
_atom_site_refinement_flags_adp
_atom_site_refinement_flags_occupancy
_atom_site_disorder_assembly
_atom_site_disorder_group
F1 F 0.7817(6) 0.6007(2) 0.55539(13) 0.183(2) Uani 1 1 d . . . . .
F2 F 0.8285(4) 0.50702(17) 0.55747(9) 0.1110(13) Uani 1 1 d . . . . .
N1 N 0.8630(5) 0.5623(2) 0.61352(11) 0.0874(16) Uani 1 1 d . . . . .
N2 N 1.0261(5) 0.5740(2) 0.57733(10) 0.0844(15) Uani 1 1 d . . . . .
C1 C 1.0020(6) 0.5752(2) 0.61192(11) 0.0587(13) Uani 1 1 d . . . . .
C2 C 1.1080(6) 0.5876(2) 0.64138(11) 0.0607(13) Uani 1 1 d . . . . .
C3 C 1.1686(5) 0.5429(3) 0.66055(12) 0.0666(14) Uani 1 1 d . . . . .
H3 H 1.142953 0.503501 0.655026 0.080 Uiso 1 1 calc R U . . .
C4 C 1.2713(6) 0.5549(3) 0.68915(12) 0.0712(15) Uani 1 1 d . . . . .
C5 C 1.3358(7) 0.5089(3) 0.70877(14) 0.099(2) Uani 1 1 d . . . . .
H5 H 1.310642 0.469131 0.704109 0.118 Uiso 1 1 calc R U . . .
C6 C 1.4357(9) 0.5232(5) 0.73475(18) 0.131(3) Uani 1 1 d . . . . .
H6 H 1.483296 0.492722 0.747806 0.157 Uiso 1 1 calc R U . . .
C7 C 1.4700(8) 0.5822(5) 0.74266(18) 0.128(3) Uani 1 1 d . . . . .
H7 H 1.538652 0.590619 0.761301 0.153 Uiso 1 1 calc R U . . .
C8 C 1.4081(7) 0.6266(4) 0.72449(16) 0.110(3) Uani 1 1 d . . . . .
H8 H 1.431623 0.666199 0.730059 0.132 Uiso 1 1 calc R U . . .
C9 C 1.3063(6) 0.6129(3) 0.69669(13) 0.0763(16) Uani 1 1 d . . . . .
C10 C 1.2409(7) 0.6589(3) 0.67731(15) 0.0923(19) Uani 1 1 d . . . . .
H10 H 1.264771 0.698568 0.682719 0.111 Uiso 1 1 calc R U . . .
C11 C 1.1410(6) 0.6458(3) 0.65013(13) 0.0765(16) Uani 1 1 d . . . . .
H11 H 1.094588 0.676871 0.637315 0.092 Uiso 1 1 calc R U . . .
C12 C 1.1577(7) 0.5802(3) 0.55465(13) 0.0795(17) Uani 1 1 d D U . . .
C13 C 1.2440(14) 0.6333(4) 0.5649(3) 0.090(4) Uani 0.664(9) 1 d D U P A 1
H13A H 1.180643 0.668084 0.563628 0.135 Uiso 0.664(9) 1 calc R U P A 1
H13B H 1.326742 0.638065 0.548199 0.135 Uiso 0.664(9) 1 calc R U P A 1
H13C H 1.281263 0.628788 0.589573 0.135 Uiso 0.664(9) 1 calc R U P A 1
C13A C 1.196(3) 0.6403(7) 0.5459(7) 0.106(7) Uani 0.336(9) 1 d D U P A 2
H13D H 1.119122 0.657582 0.530837 0.159 Uiso 0.336(9) 1 calc R U P A 2
H13E H 1.289742 0.640874 0.532812 0.159 Uiso 0.336(9) 1 calc R U P A 2
H13F H 1.205913 0.663039 0.568291 0.159 Uiso 0.336(9) 1 calc R U P A 2
C14 C 1.0909(11) 0.5946(5) 0.51558(19) 0.097(3) Uani 0.664(9) 1 d D U P A 1
H14A H 1.017034 0.564962 0.509312 0.145 Uiso 0.664(9) 1 calc R U P A 1
H14B H 1.169863 0.594018 0.497565 0.145 Uiso 0.664(9) 1 calc R U P A 1
H14C H 1.045097 0.633506 0.515959 0.145 Uiso 0.664(9) 1 calc R U P A 1
C14A C 1.155(2) 0.5352(8) 0.5217(4) 0.093(6) Uani 0.336(9) 1 d D U P A 2
H14D H 1.157311 0.494876 0.530913 0.139 Uiso 0.336(9) 1 calc R U P A 2
H14E H 1.240695 0.541947 0.506199 0.139 Uiso 0.336(9) 1 calc R U P A 2
H14F H 1.064945 0.541091 0.507556 0.139 Uiso 0.336(9) 1 calc R U P A 2
C15 C 1.2351(15) 0.5244(4) 0.5560(3) 0.117(4) Uani 0.664(9) 1 d D U P A 1
H15A H 1.277515 0.518833 0.580072 0.176 Uiso 0.664(9) 1 calc R U P A 1
H15B H 1.313841 0.524243 0.537899 0.176 Uiso 0.664(9) 1 calc R U P A 1
H15C H 1.166219 0.492351 0.550828 0.176 Uiso 0.664(9) 1 calc R U P A 1
C15A C 1.301(2) 0.5566(11) 0.5733(5) 0.108(6) Uani 0.336(9) 1 d D U P A 2
H15D H 1.326063 0.581778 0.593816 0.163 Uiso 0.336(9) 1 calc R U P A 2
H15E H 1.381997 0.556833 0.555805 0.163 Uiso 0.336(9) 1 calc R U P A 2
H15F H 1.284462 0.516349 0.581771 0.163 Uiso 0.336(9) 1 calc R U P A 2
C16 C 0.6075(11) 0.5579(9) 0.6250(4) 0.135(5) Uani 0.704(16) 1 d D U P B 1
H16A H 0.588278 0.595404 0.612944 0.202 Uiso 0.704(16) 1 calc R U P B 1
H16B H 0.531696 0.550794 0.643324 0.202 Uiso 0.704(16) 1 calc R U P B 1
H16C H 0.605892 0.526093 0.607189 0.202 Uiso 0.704(16) 1 calc R U P B 1
C16A C 0.630(3) 0.5170(13) 0.6326(7) 0.098(7) Uani 0.296(16) 1 d D U P B 2
H16D H 0.601560 0.523753 0.607369 0.146 Uiso 0.296(16) 1 calc R U P B 2
H16E H 0.544727 0.524287 0.648284 0.146 Uiso 0.296(16) 1 calc R U P B 2
H16F H 0.662360 0.476311 0.635554 0.146 Uiso 0.296(16) 1 calc R U P B 2
C17 C 0.7583(7) 0.5600(3) 0.64319(15) 0.0824(17) Uani 1 1 d D U . . .
C18 C 0.7698(14) 0.6165(4) 0.6663(3) 0.090(3) Uani 0.704(16) 1 d D U P B 1
H18A H 0.868466 0.619277 0.676749 0.134 Uiso 0.704(16) 1 calc R U P B 1
H18B H 0.696780 0.615135 0.685746 0.134 Uiso 0.704(16) 1 calc R U P B 1
H18C H 0.751335 0.650894 0.651024 0.134 Uiso 0.704(16) 1 calc R U P B 1
C18A C 0.686(4) 0.6194(9) 0.6483(10) 0.119(7) Uani 0.296(16) 1 d D U P B 2
H18D H 0.641271 0.632009 0.625477 0.178 Uiso 0.296(16) 1 calc R U P B 2
H18E H 0.759623 0.648195 0.655866 0.178 Uiso 0.296(16) 1 calc R U P B 2
H18F H 0.609400 0.616356 0.666893 0.178 Uiso 0.296(16) 1 calc R U P B 2
C19 C 0.7908(16) 0.5068(5) 0.6661(4) 0.107(4) Uani 0.704(16) 1 d D U P B 1
H19A H 0.800000 0.472145 0.650510 0.161 Uiso 0.704(16) 1 calc R U P B 1
H19B H 0.710485 0.500687 0.683325 0.161 Uiso 0.704(16) 1 calc R U P B 1
H19C H 0.882881 0.512873 0.679260 0.161 Uiso 0.704(16) 1 calc R U P B 1
C19A C 0.806(4) 0.5328(15) 0.6784(6) 0.105(7) Uani 0.296(16) 1 d D U P B 2
H19D H 0.879894 0.502282 0.673556 0.158 Uiso 0.296(16) 1 calc R U P B 2
H19E H 0.721364 0.515240 0.690485 0.158 Uiso 0.296(16) 1 calc R U P B 2
H19F H 0.849417 0.563094 0.693906 0.158 Uiso 0.296(16) 1 calc R U P B 2
B1 B 0.8614(8) 0.5586(3) 0.57160(15) 0.0747(19) Uani 1 1 d . . . . .
F3 F -0.0576(5) 0.60759(19) 0.31186(11) 0.1270(14) Uani 1 1 d . . . . .
F4 F -0.0766(5) 0.7037(2) 0.30618(11) 0.1444(17) Uani 1 1 d . . . . .
N3 N -0.0030(5) 0.6668(3) 0.36642(11) 0.0968(18) Uani 1 1 d . . . . .
N4 N 0.1600(5) 0.6659(2) 0.32905(10) 0.0857(15) Uani 1 1 d . . . . .
C20 C 0.1387(6) 0.6721(2) 0.36430(12) 0.0617(13) Uani 1 1 d . . . . .
C21 C 0.2454(5) 0.6817(2) 0.39369(11) 0.0610(13) Uani 1 1 d . . . . .
C22 C 0.2783(7) 0.7402(3) 0.40424(14) 0.0805(17) Uani 1 1 d . . . . .
H22 H 0.235967 0.772269 0.391564 0.097 Uiso 1 1 calc R U . . .
C23 C 0.3701(7) 0.7503(3) 0.43236(15) 0.0823(17) Uani 1 1 d . . . . .
H23 H 0.391134 0.789505 0.439371 0.099 Uiso 1 1 calc R U . . .
C24 C 0.4342(6) 0.7037(2) 0.45117(13) 0.0632(13) Uani 1 1 d . . . . .
C25 C 0.5312(7) 0.7130(3) 0.48167(14) 0.0848(17) Uani 1 1 d . . . . .
H25 H 0.552293 0.751847 0.489498 0.102 Uiso 1 1 calc R U . . .
C26 C 0.5908(7) 0.6678(3) 0.49873(15) 0.0865(18) Uani 1 1 d . . . . .
H26 H 0.655465 0.674506 0.518438 0.104 Uiso 1 1 calc R U . . .
C27 C 0.5594(7) 0.6097(3) 0.48801(14) 0.0846(17) Uani 1 1 d . . . . .
H27 H 0.603536 0.577740 0.500408 0.101 Uiso 1 1 calc R U . . .
C28 C 0.4659(6) 0.5992(3) 0.45995(14) 0.0757(16) Uani 1 1 d . . . . .
H28 H 0.444245 0.559905 0.453228 0.091 Uiso 1 1 calc R U . . .
C29 C 0.4022(5) 0.6453(2) 0.44113(12) 0.0605(13) Uani 1 1 d . . . . .
C30 C 0.3041(5) 0.6357(2) 0.41161(11) 0.0608(13) Uani 1 1 d . . . . .
H30 H 0.280058 0.596772 0.404535 0.073 Uiso 1 1 calc R U . . .
C31 C 0.2857(7) 0.6729(3) 0.30510(14) 0.0862(18) Uani 1 1 d D U . . .
C32 C 0.3129(16) 0.7348(4) 0.2982(4) 0.142(5) Uani 0.731(8) 1 d D U P C 1
H32A H 0.397678 0.738940 0.282069 0.213 Uiso 0.731(8) 1 calc R U P C 1
H32B H 0.226168 0.752394 0.286826 0.213 Uiso 0.731(8) 1 calc R U P C 1
H32C H 0.333280 0.754932 0.321081 0.213 Uiso 0.731(8) 1 calc R U P C 1
C32A C 0.227(3) 0.7112(15) 0.2746(7) 0.129(7) Uani 0.269(8) 1 d D U P C 2
H32D H 0.305619 0.718250 0.256942 0.193 Uiso 0.269(8) 1 calc R U P C 2
H32E H 0.144970 0.691238 0.262698 0.193 Uiso 0.269(8) 1 calc R U P C 2
H32F H 0.193509 0.748815 0.284440 0.193 Uiso 0.269(8) 1 calc R U P C 2
C33 C 0.2534(12) 0.6374(5) 0.2713(2) 0.116(4) Uani 0.731(8) 1 d D U P C 1
H33A H 0.335915 0.641018 0.254401 0.175 Uiso 0.731(8) 1 calc R U P C 1
H33B H 0.239863 0.596044 0.277777 0.175 Uiso 0.731(8) 1 calc R U P C 1
H33C H 0.163762 0.652304 0.259839 0.175 Uiso 0.731(8) 1 calc R U P C 1
C33A C 0.344(4) 0.6159(10) 0.2939(10) 0.139(8) Uani 0.269(8) 1 d D U P C 2
H33D H 0.428181 0.621809 0.277808 0.209 Uiso 0.269(8) 1 calc R U P C 2
H33E H 0.375129 0.593685 0.315224 0.209 Uiso 0.269(8) 1 calc R U P C 2
H33F H 0.267354 0.593876 0.281060 0.209 Uiso 0.269(8) 1 calc R U P C 2
C34 C 0.4246(10) 0.6430(5) 0.3211(3) 0.114(4) Uani 0.731(8) 1 d D U P C 1
H34A H 0.507411 0.648331 0.304473 0.171 Uiso 0.731(8) 1 calc R U P C 1
H34B H 0.448235 0.660879 0.344450 0.171 Uiso 0.731(8) 1 calc R U P C 1
H34C H 0.405799 0.600969 0.324386 0.171 Uiso 0.731(8) 1 calc R U P C 1
C34A C 0.409(3) 0.7122(15) 0.3222(7) 0.127(7) Uani 0.269(8) 1 d D U P C 2
H34D H 0.491360 0.715704 0.305205 0.190 Uiso 0.269(8) 1 calc R U P C 2
H34E H 0.369570 0.751337 0.327394 0.190 Uiso 0.269(8) 1 calc R U P C 2
H34F H 0.443914 0.694165 0.344674 0.190 Uiso 0.269(8) 1 calc R U P C 2
C35 C -0.1060(6) 0.6666(3) 0.39664(15) 0.0883(18) Uani 1 1 d D U . . .
C36 C -0.0698(17) 0.7134(8) 0.4251(4) 0.116(5) Uani 0.510(12) 1 d D U P D 1
H36A H -0.074735 0.752485 0.414016 0.174 Uiso 0.510(12) 1 calc R U P D 1
H36B H -0.141052 0.711046 0.444900 0.174 Uiso 0.510(12) 1 calc R U P D 1
H36C H 0.029324 0.706685 0.434539 0.174 Uiso 0.510(12) 1 calc R U P D 1
C36A C -0.139(3) 0.7276(7) 0.4048(6) 0.139(6) Uani 0.490(12) 1 d D U P D 2
H36D H -0.207811 0.729470 0.425074 0.208 Uiso 0.490(12) 1 calc R U P D 2
H36E H -0.047676 0.748047 0.411340 0.208 Uiso 0.490(12) 1 calc R U P D 2
H36F H -0.182402 0.746368 0.383573 0.208 Uiso 0.490(12) 1 calc R U P D 2
C37 C -0.2554(14) 0.6873(10) 0.3817(4) 0.126(5) Uani 0.510(12) 1 d D U P D 1
H37A H -0.244979 0.726811 0.371494 0.189 Uiso 0.510(12) 1 calc R U P D 1
H37B H -0.288265 0.660169 0.362783 0.189 Uiso 0.510(12) 1 calc R U P D 1
H37C H -0.327840 0.688055 0.401260 0.189 Uiso 0.510(12) 1 calc R U P D 1
C37A C -0.2423(16) 0.6289(10) 0.3835(4) 0.132(6) Uani 0.490(12) 1 d D U P D 2
H37D H -0.210551 0.588586 0.378630 0.199 Uiso 0.490(12) 1 calc R U P D 2
H37E H -0.317783 0.628702 0.402408 0.199 Uiso 0.490(12) 1 calc R U P D 2
H37F H -0.282886 0.646228 0.361425 0.199 Uiso 0.490(12) 1 calc R U P D 2
C38 C -0.099(2) 0.6086(6) 0.4130(5) 0.125(6) Uani 0.510(12) 1 d D U P D 1
H38A H -0.166783 0.606724 0.433501 0.187 Uiso 0.510(12) 1 calc R U P D 1
H38B H -0.126321 0.578888 0.395066 0.187 Uiso 0.510(12) 1 calc R U P D 1
H38C H 0.001495 0.601059 0.421444 0.187 Uiso 0.510(12) 1 calc R U P D 1
C38A C -0.053(2) 0.6341(9) 0.4297(4) 0.109(5) Uani 0.490(12) 1 d D U P D 2
H38D H -0.031978 0.593157 0.423316 0.163 Uiso 0.490(12) 1 calc R U P D 2
H38E H 0.036520 0.652747 0.438882 0.163 Uiso 0.490(12) 1 calc R U P D 2
H38F H -0.129305 0.635184 0.448387 0.163 Uiso 0.490(12) 1 calc R U P D 2
B2 B -0.0104(9) 0.6596(4) 0.32429(17) 0.084(2) Uani 1 1 d . . . . .

loop_
_atom_site_aniso_label
_atom_site_aniso_U_11
_atom_site_aniso_U_22
_atom_site_aniso_U_33
_atom_site_aniso_U_23
_atom_site_aniso_U_13
_atom_site_aniso_U_12
F1 0.226(5) 0.146(4) 0.177(4) 0.042(3) -0.139(4) -0.004(4)
F2 0.119(3) 0.113(3) 0.102(2) -0.037(2) -0.003(2) -0.040(2)
N1 0.056(3) 0.153(5) 0.053(2) -0.015(3) 0.003(2) -0.006(3)
N2 0.085(3) 0.126(4) 0.042(2) -0.005(2) 0.007(2) -0.038(3)
C1 0.076(4) 0.055(3) 0.044(3) -0.002(2) -0.003(2) 0.001(3)
C2 0.066(3) 0.071(4) 0.045(3) -0.002(2) 0.004(2) 0.001(3)
C3 0.062(3) 0.088(4) 0.050(3) -0.005(3) 0.003(2) 0.005(3)
C4 0.055(3) 0.109(5) 0.049(3) -0.007(3) 0.007(3) 0.009(3)
C5 0.076(4) 0.160(7) 0.060(3) 0.014(4) 0.005(3) 0.030(4)
C6 0.095(6) 0.231(11) 0.065(4) 0.008(5) -0.012(4) 0.046(7)
C7 0.074(5) 0.254(12) 0.055(4) -0.018(6) -0.010(3) 0.000(7)
C8 0.080(5) 0.188(8) 0.061(4) -0.016(4) -0.005(3) -0.013(5)
C9 0.061(4) 0.119(5) 0.049(3) -0.007(3) 0.009(3) -0.005(4)
C10 0.106(5) 0.101(5) 0.070(3) -0.017(3) 0.009(4) -0.030(4)
C11 0.081(4) 0.087(4) 0.062(3) 0.000(3) -0.001(3) -0.013(3)
C12 0.091(4) 0.090(4) 0.058(3) -0.016(3) 0.015(3) -0.020(4)
C13 0.103(8) 0.085(7) 0.081(6) -0.001(5) 0.033(6) -0.015(6)
C13A 0.130(14) 0.079(11) 0.109(13) 0.023(11) 0.049(12) 0.004(11)
C14 0.131(8) 0.112(8) 0.047(4) 0.000(4) 0.023(5) -0.020(6)
C14A 0.117(12) 0.108(12) 0.052(8) -0.027(8) 0.022(9) -0.014(10)
C15 0.154(10) 0.079(7) 0.119(8) -0.008(6) 0.061(8) 0.011(7)
C15A 0.118(13) 0.110(13) 0.097(11) -0.002(10) 0.044(10) -0.002(11)
C16 0.075(7) 0.210(13) 0.120(8) -0.036(9) 0.018(6) 0.000(8)
C16A 0.097(13) 0.111(14) 0.085(11) 0.007(12) 0.026(11) -0.017(12)
C17 0.072(4) 0.103(5) 0.073(3) -0.015(3) 0.013(3) -0.001(4)
C18 0.098(8) 0.088(6) 0.082(6) 0.000(5) 0.025(5) 0.006(6)
C18A 0.111(14) 0.109(13) 0.137(15) 0.017(13) 0.037(13) -0.023(13)
C19 0.120(8) 0.072(7) 0.130(9) -0.001(6) 0.044(7) -0.021(7)
C19A 0.104(13) 0.132(15) 0.080(12) 0.018(12) 0.025(11) -0.012(15)
B1 0.092(5) 0.081(5) 0.052(3) 0.001(3) -0.015(3) -0.004(4)
F3 0.136(3) 0.125(3) 0.121(3) -0.013(3) -0.048(3) -0.015(3)
F4 0.175(4) 0.152(4) 0.106(3) -0.003(3) -0.064(3) 0.056(3)
N3 0.059(3) 0.182(6) 0.049(2) -0.005(3) 0.002(2) -0.003(3)
N4 0.076(3) 0.140(5) 0.041(2) -0.007(2) 0.007(2) -0.007(3)
C20 0.068(4) 0.070(3) 0.047(3) 0.006(2) 0.002(3) 0.010(3)
C21 0.062(3) 0.077(4) 0.045(2) 0.004(2) 0.003(2) 0.002(3)
C22 0.102(5) 0.071(4) 0.068(3) 0.008(3) -0.006(3) -0.006(3)
C23 0.103(5) 0.063(4) 0.080(4) -0.005(3) -0.007(3) -0.005(3)
C24 0.065(3) 0.063(3) 0.061(3) 0.001(3) 0.002(3) -0.006(3)
C25 0.083(4) 0.105(5) 0.066(3) -0.005(3) -0.005(3) -0.013(4)
C26 0.080(4) 0.118(6) 0.062(3) 0.007(4) -0.019(3) -0.001(4)
C27 0.084(4) 0.104(5) 0.066(3) 0.010(3) -0.011(3) 0.011(4)
C28 0.083(4) 0.077(4) 0.067(3) 0.007(3) -0.005(3) 0.007(3)
C29 0.058(3) 0.072(4) 0.051(3) 0.007(2) 0.009(2) 0.004(3)
C30 0.058(3) 0.078(4) 0.046(2) -0.001(2) 0.002(2) 0.000(3)
C31 0.086(4) 0.116(5) 0.056(3) 0.001(3) 0.016(3) -0.016(4)
C32 0.178(11) 0.094(7) 0.155(10) 0.021(7) 0.072(9) -0.016(7)
C32A 0.127(15) 0.156(15) 0.102(13) 0.029(13) 0.027(13) -0.012(14)
C33 0.126(8) 0.170(9) 0.053(4) -0.023(5) 0.026(5) -0.016(7)
C33A 0.131(15) 0.155(15) 0.131(15) 0.011(14) 0.047(14) 0.005(14)
C34 0.094(7) 0.156(9) 0.091(6) 0.007(6) 0.036(5) 0.011(7)
C34A 0.112(14) 0.157(15) 0.111(14) -0.001(13) 0.043(12) -0.022(14)
C35 0.065(4) 0.130(6) 0.070(4) 0.003(4) 0.017(3) 0.009(4)
C36 0.088(10) 0.140(11) 0.119(10) -0.014(9) 0.036(8) 0.015(9)
C36A 0.142(13) 0.138(12) 0.135(12) 0.006(10) 0.045(11) 0.048(10)
C37 0.066(8) 0.178(14) 0.134(10) 0.011(10) 0.018(8) 0.025(9)
C37A 0.077(9) 0.185(14) 0.136(10) -0.004(11) 0.026(8) -0.008(10)
C38 0.126(12) 0.116(11) 0.134(12) 0.015(10) 0.048(10) -0.012(10)
C38A 0.098(10) 0.136(12) 0.093(9) 0.022(9) 0.039(8) 0.013(9)
B2 0.093(6) 0.098(6) 0.060(4) -0.002(4) -0.014(4) 0.014(5)

loop_
_atom_type_symbol
_atom_type_description
_atom_type_scat_dispersion_real
_atom_type_scat_dispersion_imag
_atom_type_scat_source
C C 0.0033 0.0016 'International Tables Vol C Tables 4.2.6.8 and 6.1.1.4'
H H 0.0000 0.0000 'International Tables Vol C Tables 4.2.6.8 and 6.1.1.4'
B B 0.0013 0.0007 'International Tables Vol C Tables 4.2.6.8 and 6.1.1.4'
F F 0.0171 0.0103 'International Tables Vol C Tables 4.2.6.8 and 6.1.1.4'
N N 0.0061 0.0033 'International Tables Vol C Tables 4.2.6.8 and 6.1.1.4'

loop_
_geom_angle_atom_site_label_1
_geom_angle_atom_site_label_2
_geom_angle_atom_site_label_3
_geom_angle
_geom_angle_site_symmetry_1
_geom_angle_site_symmetry_3
_geom_angle_publ_flag
C1 N1 C17 132.8(4) . . ?
C1 N1 B1 88.6(4) . . ?
C17 N1 B1 138.2(5) . . ?
C1 N2 C12 134.3(5) . . ?
C1 N2 B1 88.6(4) . . ?
C12 N2 B1 136.9(4) . . ?
N1 C1 C2 130.0(4) . . ?
N2 C1 N1 101.8(4) . . ?
N2 C1 C2 128.2(5) . . ?
C3 C2 C1 120.3(5) . . ?
C3 C2 C11 120.2(5) . . ?
C11 C2 C1 119.4(5) . . ?
C2 C3 H3 119.7 . . ?
C2 C3 C4 120.5(5) . . ?
C4 C3 H3 119.7 . . ?
C5 C4 C3 120.8(6) . . ?
C9 C4 C3 118.5(5) . . ?
C9 C4 C5 120.7(6) . . ?
C4 C5 H5 121.1 . . ?
C6 C5 C4 117.8(8) . . ?
C6 C5 H5 121.1 . . ?
C5 C6 H6 119.3 . . ?
C5 C6 C7 121.5(8) . . ?
C7 C6 H6 119.3 . . ?
C6 C7 H7 119.3 . . ?
C8 C7 C6 121.4(7) . . ?
C8 C7 H7 119.3 . . ?
C7 C8 H8 120.9 . . ?
C7 C8 C9 118.3(8) . . ?
C9 C8 H8 120.9 . . ?
C4 C9 C8 120.3(6) . . ?
C4 C9 C10 120.8(5) . . ?
C10 C9 C8 118.9(7) . . ?
C9 C10 H10 120.4 . . ?
C11 C10 C9 119.2(6) . . ?
C11 C10 H10 120.4 . . ?
C2 C11 H11 119.6 . . ?
C10 C11 C2 120.8(6) . . ?
C10 C11 H11 119.6 . . ?
N2 C12 C13 111.2(6) . . ?
N2 C12 C14 103.1(5) . . ?
N2 C12 C14A 111.3(8) . . ?
N2 C12 C15A 113.2(8) . . ?
C13 C12 C14 105.3(7) . . ?
C13A C12 N2 114.5(12) . . ?
C13A C12 C14A 116.1(13) . . ?
C13A C12 C15A 102.7(15) . . ?
C15 C12 N2 107.0(6) . . ?
C15 C12 C13 116.5(9) . . ?
C15 C12 C14 113.1(7) . . ?
C15A C12 C14A 97.4(12) . . ?
C12 C13 H13A 109.5 . . ?
C12 C13 H13B 109.5 . . ?
C12 C13 H13C 109.5 . . ?
H13A C13 H13B 109.5 . . ?
H13A C13 H13C 109.5 . . ?
H13B C13 H13C 109.5 . . ?
C12 C13A H13D 109.5 . . ?
C12 C13A H13E 109.5 . . ?
C12 C13A H13F 109.5 . . ?
H13D C13A H13E 109.5 . . ?
H13D C13A H13F 109.5 . . ?
H13E C13A H13F 109.5 . . ?
C12 C14 H14A 109.5 . . ?
C12 C14 H14B 109.5 . . ?
C12 C14 H14C 109.5 . . ?
H14A C14 H14B 109.5 . . ?
H14A C14 H14C 109.5 . . ?
H14B C14 H14C 109.5 . . ?
C12 C14A H14D 109.5 . . ?
C12 C14A H14E 109.5 . . ?
C12 C14A H14F 109.5 . . ?
H14D C14A H14E 109.5 . . ?
H14D C14A H14F 109.5 . . ?
H14E C14A H14F 109.5 . . ?
C12 C15 H15A 109.5 . . ?
C12 C15 H15B 109.5 . . ?
C12 C15 H15C 109.5 . . ?
H15A C15 H15B 109.5 . . ?
H15A C15 H15C 109.5 . . ?
H15B C15 H15C 109.5 . . ?
C12 C15A H15D 109.5 . . ?
C12 C15A H15E 109.5 . . ?
C12 C15A H15F 109.5 . . ?
H15D C15A H15E 109.5 . . ?
H15D C15A H15F 109.5 . . ?
H15E C15A H15F 109.5 . . ?
H16A C16 H16B 109.5 . . ?
H16A C16 H16C 109.5 . . ?
H16B C16 H16C 109.5 . . ?
C17 C16 H16A 109.5 . . ?
C17 C16 H16B 109.5 . . ?
C17 C16 H16C 109.5 . . ?
H16D C16A H16E 109.5 . . ?
H16D C16A H16F 109.5 . . ?
H16E C16A H16F 109.5 . . ?
C17 C16A H16D 109.5 . . ?
C17 C16A H16E 109.5 . . ?
C17 C16A H16F 109.5 . . ?
N1 C17 C16 104.9(6) . . ?
N1 C17 C16A 108.7(11) . . ?
N1 C17 C18 110.1(6) . . ?
N1 C17 C18A 110.4(11) . . ?
N1 C17 C19 108.9(7) . . ?
N1 C17 C19A 118.4(14) . . ?
C16 C17 C18 109.3(8) . . ?
C18A C17 C16A 105.1(16) . . ?
C19 C17 C16 113.4(10) . . ?
C19 C17 C18 110.1(7) . . ?
C19A C17 C16A 100.1(16) . . ?
C19A C17 C18A 112.7(16) . . ?
C17 C18 H18A 109.5 . . ?
C17 C18 H18B 109.5 . . ?
C17 C18 H18C 109.5 . . ?
H18A C18 H18B 109.5 . . ?
H18A C18 H18C 109.5 . . ?
H18B C18 H18C 109.5 . . ?
C17 C18A H18D 109.5 . . ?
C17 C18A H18E 109.5 . . ?
C17 C18A H18F 109.5 . . ?
H18D C18A H18E 109.5 . . ?
H18D C18A H18F 109.5 . . ?
H18E C18A H18F 109.5 . . ?
C17 C19 H19A 109.5 . . ?
C17 C19 H19B 109.5 . . ?
C17 C19 H19C 109.5 . . ?
H19A C19 H19B 109.5 . . ?
H19A C19 H19C 109.5 . . ?
H19B C19 H19C 109.5 . . ?
C17 C19A H19D 109.5 . . ?
C17 C19A H19E 109.5 . . ?
C17 C19A H19F 109.5 . . ?
H19D C19A H19E 109.5 . . ?
H19D C19A H19F 109.5 . . ?
H19E C19A H19F 109.5 . . ?
F1 B1 N1 114.4(6) . . ?
F1 B1 N2 114.9(6) . . ?
F2 B1 F1 109.6(5) . . ?
F2 B1 N1 116.4(5) . . ?
F2 B1 N2 118.2(6) . . ?
N1 B1 N2 81.0(4) . . ?
C20 N3 C35 133.2(5) . . ?
C20 N3 B2 89.6(4) . . ?
C35 N3 B2 137.2(5) . . ?
C20 N4 C31 134.6(5) . . ?
C20 N4 B2 88.6(4) . . ?
C31 N4 B2 136.0(4) . . ?
N3 C20 N4 101.2(4) . . ?
N3 C20 C21 128.6(4) . . ?
N4 C20 C21 130.2(5) . . ?
C22 C21 C20 118.8(5) . . ?
C30 C21 C20 120.5(5) . . ?
C30 C21 C22 120.6(5) . . ?
C21 C22 H22 120.0 . . ?
C23 C22 C21 120.1(5) . . ?
C23 C22 H22 120.0 . . ?
C22 C23 H23 119.6 . . ?
C22 C23 C24 120.8(5) . . ?
C24 C23 H23 119.6 . . ?
C23 C24 C25 122.2(5) . . ?
C23 C24 C29 119.9(5) . . ?
C29 C24 C25 117.9(5) . . ?
C24 C25 H25 119.8 . . ?
C26 C25 C24 120.5(6) . . ?
C26 C25 H25 119.8 . . ?
C25 C26 H26 119.6 . . ?
C25 C26 C27 120.8(6) . . ?
C27 C26 H26 119.6 . . ?
C26 C27 H27 119.8 . . ?
C28 C27 C26 120.4(6) . . ?
C28 C27 H27 119.8 . . ?
C27 C28 H28 119.6 . . ?
C27 C28 C29 120.7(6) . . ?
C29 C28 H28 119.6 . . ?
C24 C29 C30 118.3(5) . . ?
C28 C29 C24 119.6(5) . . ?
C28 C29 C30 122.1(5) . . ?
C21 C30 C29 120.3(5) . . ?
C21 C30 H30 119.8 . . ?
C29 C30 H30 119.8 . . ?
N4 C31 C32 110.3(7) . . ?
N4 C31 C32A 103.9(12) . . ?
N4 C31 C33 107.0(6) . . ?
N4 C31 C33A 111.1(13) . . ?
N4 C31 C34 111.1(5) . . ?
N4 C31 C34A 112.3(10) . . ?
C32 C31 C33 113.8(8) . . ?
C32 C31 C34 110.6(9) . . ?
C32A C31 C34A 102.8(19) . . ?
C33 C31 C34 103.8(7) . . ?
C33A C31 C32A 115.1(19) . . ?
C33A C31 C34A 111(2) . . ?
C31 C32 H32A 109.5 . . ?
C31 C32 H32B 109.5 . . ?
C31 C32 H32C 109.5 . . ?
H32A C32 H32B 109.5 . . ?
H32A C32 H32C 109.5 . . ?
H32B C32 H32C 109.5 . . ?
C31 C32A H32D 109.5 . . ?
C31 C32A H32E 109.5 . . ?
C31 C32A H32F 109.5 . . ?
H32D C32A H32E 109.5 . . ?
H32D C32A H32F 109.5 . . ?
H32E C32A H32F 109.5 . . ?
C31 C33 H33A 109.5 . . ?
C31 C33 H33B 109.5 . . ?
C31 C33 H33C 109.5 . . ?
H33A C33 H33B 109.5 . . ?
H33A C33 H33C 109.5 . . ?
H33B C33 H33C 109.5 . . ?
C31 C33A H33D 109.5 . . ?
C31 C33A H33E 109.5 . . ?
C31 C33A H33F 109.5 . . ?
H33D C33A H33E 109.5 . . ?
H33D C33A H33F 109.5 . . ?
H33E C33A H33F 109.5 . . ?
C31 C34 H34A 109.5 . . ?
C31 C34 H34B 109.5 . . ?
C31 C34 H34C 109.5 . . ?
H34A C34 H34B 109.5 . . ?
H34A C34 H34C 109.5 . . ?
H34B C34 H34C 109.5 . . ?
C31 C34A H34D 109.5 . . ?
C31 C34A H34E 109.5 . . ?
C31 C34A H34F 109.5 . . ?
H34D C34A H34E 109.5 . . ?
H34D C34A H34F 109.5 . . ?
H34E C34A H34F 109.5 . . ?
N3 C35 C36 112.8(8) . . ?
N3 C35 C37 106.9(7) . . ?
N3 C35 C37A 105.6(7) . . ?
N3 C35 C38A 114.7(8) . . ?
C36 C35 C37 102.9(10) . . ?
C36A C35 N3 106.8(9) . . ?
C36A C35 C37A 114.9(12) . . ?
C36A C35 C38A 111.4(11) . . ?
C38 C35 N3 107.0(9) . . ?
C38 C35 C36 109.6(11) . . ?
C38 C35 C37 117.8(12) . . ?
C38A C35 C37A 103.4(11) . . ?
C35 C36 H36A 109.5 . . ?
C35 C36 H36B 109.5 . . ?
C35 C36 H36C 109.5 . . ?
H36A C36 H36B 109.5 . . ?
H36A C36 H36C 109.5 . . ?
H36B C36 H36C 109.5 . . ?
C35 C36A H36D 109.5 . . ?
C35 C36A H36E 109.5 . . ?
C35 C36A H36F 109.5 . . ?
H36D C36A H36E 109.5 . . ?
H36D C36A H36F 109.5 . . ?
H36E C36A H36F 109.5 . . ?
C35 C37 H37A 109.5 . . ?
C35 C37 H37B 109.5 . . ?
C35 C37 H37C 109.5 . . ?
H37A C37 H37B 109.5 . . ?
H37A C37 H37C 109.5 . . ?
H37B C37 H37C 109.5 . . ?
C35 C37A H37D 109.5 . . ?
C35 C37A H37E 109.5 . . ?
C35 C37A H37F 109.5 . . ?
H37D C37A H37E 109.5 . . ?
H37D C37A H37F 109.5 . . ?
H37E C37A H37F 109.5 . . ?
C35 C38 H38A 109.5 . . ?
C35 C38 H38B 109.5 . . ?
C35 C38 H38C 109.5 . . ?
H38A C38 H38B 109.5 . . ?
H38A C38 H38C 109.5 . . ?
H38B C38 H38C 109.5 . . ?
C35 C38A H38D 109.5 . . ?
C35 C38A H38E 109.5 . . ?
C35 C38A H38F 109.5 . . ?
H38D C38A H38E 109.5 . . ?
H38D C38A H38F 109.5 . . ?
H38E C38A H38F 109.5 . . ?
F3 B2 F4 110.1(6) . . ?
F3 B2 N3 116.5(6) . . ?
F3 B2 N4 115.8(6) . . ?
F4 B2 N3 115.8(6) . . ?
F4 B2 N4 115.5(6) . . ?
N4 B2 N3 80.6(4) . . ?

loop_
_geom_bond_atom_site_label_1
_geom_bond_atom_site_label_2
_geom_bond_distance
_geom_bond_site_symmetry_2
_geom_bond_publ_flag
F1 B1 1.344(8) . ?
F2 B1 1.321(7) . ?
N1 C1 1.300(6) . ?
N1 C17 1.455(7) . ?
N1 B1 1.554(7) . ?
N2 C1 1.299(5) . ?
N2 C12 1.469(7) . ?
N2 B1 1.553(8) . ?
C1 C2 1.483(7) . ?
C2 C3 1.357(7) . ?
C2 C11 1.397(7) . ?
C3 H3 0.9500 . ?
C3 C4 1.438(7) . ?
C4 C5 1.402(8) . ?
C4 C9 1.387(8) . ?
C5 H5 0.9500 . ?
C5 C6 1.363(9) . ?
C6 H6 0.9500 . ?
C6 C7 1.410(11) . ?
C7 H7 0.9500 . ?
C7 C8 1.338(10) . ?
C8 H8 0.9500 . ?
C8 C9 1.419(8) . ?
C9 C10 1.402(8) . ?
C10 H10 0.9500 . ?
C10 C11 1.388(7) . ?
C11 H11 0.9500 . ?
C12 C13 1.491(10) . ?
C12 C13A 1.449(15) . ?
C12 C14 1.603(9) . ?
C12 C14A 1.594(13) . ?
C12 C15 1.454(10) . ?
C12 C15A 1.570(16) . ?
C13 H13A 0.9800 . ?
C13 H13B 0.9800 . ?
C13 H13C 0.9800 . ?
C13A H13D 0.9800 . ?
C13A H13E 0.9800 . ?
C13A H13F 0.9800 . ?
C14 H14A 0.9800 . ?
C14 H14B 0.9800 . ?
C14 H14C 0.9800 . ?
C14A H14D 0.9800 . ?
C14A H14E 0.9800 . ?
C14A H14F 0.9800 . ?
C15 H15A 0.9800 . ?
C15 H15B 0.9800 . ?
C15 H15C 0.9800 . ?
C15A H15D 0.9800 . ?
C15A H15E 0.9800 . ?
C15A H15F 0.9800 . ?
C16 H16A 0.9800 . ?
C16 H16B 0.9800 . ?
C16 H16C 0.9800 . ?
C16 C17 1.529(11) . ?
C16A H16D 0.9800 . ?
C16A H16E 0.9800 . ?
C16A H16F 0.9800 . ?
C16A C17 1.576(16) . ?
C17 C18 1.548(10) . ?
C17 C18A 1.516(17) . ?
C17 C19 1.508(10) . ?
C17 C19A 1.507(16) . ?
C18 H18A 0.9800 . ?
C18 H18B 0.9800 . ?
C18 H18C 0.9800 . ?
C18A H18D 0.9800 . ?
C18A H18E 0.9800 . ?
C18A H18F 0.9800 . ?
C19 H19A 0.9800 . ?
C19 H19B 0.9800 . ?
C19 H19C 0.9800 . ?
C19A H19D 0.9800 . ?
C19A H19E 0.9800 . ?
C19A H19F 0.9800 . ?
F3 B2 1.342(8) . ?
F4 B2 1.349(8) . ?
N3 C20 1.297(6) . ?
N3 C35 1.459(7) . ?
N3 B2 1.569(7) . ?
N4 C20 1.326(5) . ?
N4 C31 1.456(7) . ?
N4 B2 1.567(9) . ?
C20 C21 1.475(7) . ?
C21 C22 1.419(7) . ?
C21 C30 1.350(6) . ?
C22 H22 0.9500 . ?
C22 C23 1.354(7) . ?
C23 H23 0.9500 . ?
C23 C24 1.396(7) . ?
C24 C25 1.449(7) . ?
C24 C29 1.412(7) . ?
C25 H25 0.9500 . ?
C25 C26 1.324(8) . ?
C26 H26 0.9500 . ?
C26 C27 1.408(8) . ?
C27 H27 0.9500 . ?
C27 C28 1.364(7) . ?
C28 H28 0.9500 . ?
C28 C29 1.386(7) . ?
C29 C30 1.428(6) . ?
C30 H30 0.9500 . ?
C31 C32 1.455(10) . ?
C31 C32A 1.523(17) . ?
C31 C33 1.518(9) . ?
C31 C33A 1.462(18) . ?
C31 C34 1.553(10) . ?
C31 C34A 1.571(18) . ?
C32 H32A 0.9800 . ?
C32 H32B 0.9800 . ?
C32 H32C 0.9800 . ?
C32A H32D 0.9800 . ?
C32A H32E 0.9800 . ?
C32A H32F 0.9800 . ?
C33 H33A 0.9800 . ?
C33 H33B 0.9800 . ?
C33 H33C 0.9800 . ?
C33A H33D 0.9800 . ?
C33A H33E 0.9800 . ?
C33A H33F 0.9800 . ?
C34 H34A 0.9800 . ?
C34 H34B 0.9800 . ?
C34 H34C 0.9800 . ?
C34A H34D 0.9800 . ?
C34A H34E 0.9800 . ?
C34A H34F 0.9800 . ?
C35 C36 1.534(13) . ?
C35 C36A 1.451(14) . ?
C35 C37 1.542(13) . ?
C35 C37A 1.585(14) . ?
C35 C38 1.455(13) . ?
C35 C38A 1.510(13) . ?
C36 H36A 0.9800 . ?
C36 H36B 0.9800 . ?
C36 H36C 0.9800 . ?
C36A H36D 0.9800 . ?
C36A H36E 0.9800 . ?
C36A H36F 0.9800 . ?
C37 H37A 0.9800 . ?
C37 H37B 0.9800 . ?
C37 H37C 0.9800 . ?
C37A H37D 0.9800 . ?
C37A H37E 0.9800 . ?
C37A H37F 0.9800 . ?
C38 H38A 0.9800 . ?
C38 H38B 0.9800 . ?
C38 H38C 0.9800 . ?
C38A H38D 0.9800 . ?
C38A H38E 0.9800 . ?
C38A H38F 0.9800 . ?

loop_
_geom_torsion_atom_site_label_1
_geom_torsion_atom_site_label_2
_geom_torsion_atom_site_label_3
_geom_torsion_atom_site_label_4
_geom_torsion
_geom_torsion_site_symmetry_1
_geom_torsion_site_symmetry_2
_geom_torsion_site_symmetry_3
_geom_torsion_site_symmetry_4
_geom_torsion_publ_flag
N1 C1 C2 C3 79.3(7) . . . . ?
N1 C1 C2 C11 -98.4(7) . . . . ?
N2 C1 C2 C3 -100.1(7) . . . . ?
N2 C1 C2 C11 82.2(7) . . . . ?
C1 N1 C17 C16 165.4(10) . . . . ?
C1 N1 C17 C16A -155.9(15) . . . . ?
C1 N1 C17 C18 47.9(10) . . . . ?
C1 N1 C17 C18A 89.3(19) . . . . ?
C1 N1 C17 C19 -72.9(10) . . . . ?
C1 N1 C17 C19A -43(2) . . . . ?
C1 N1 B1 F1 -112.9(6) . . . . ?
C1 N1 B1 F2 117.6(6) . . . . ?
C1 N1 B1 N2 0.5(4) . . . . ?
C1 N2 C12 C13 -49.7(10) . . . . ?
C1 N2 C12 C13A -85.7(15) . . . . ?
C1 N2 C12 C14 -162.1(7) . . . . ?
C1 N2 C12 C14A 140.2(11) . . . . ?
C1 N2 C12 C15 78.4(10) . . . . ?
C1 N2 C12 C15A 31.6(14) . . . . ?
C1 N2 B1 F1 112.3(6) . . . . ?
C1 N2 B1 F2 -115.7(5) . . . . ?
C1 N2 B1 N1 -0.5(4) . . . . ?
C1 C2 C3 C4 -179.9(4) . . . . ?
C1 C2 C11 C10 -179.3(5) . . . . ?
C2 C3 C4 C5 -179.2(5) . . . . ?
C2 C3 C4 C9 0.2(7) . . . . ?
C3 C2 C11 C10 3.0(8) . . . . ?
C3 C4 C5 C6 177.9(5) . . . . ?
C3 C4 C9 C8 -179.5(5) . . . . ?
C3 C4 C9 C10 1.2(7) . . . . ?
C4 C5 C6 C7 2.1(10) . . . . ?
C4 C9 C10 C11 -0.5(8) . . . . ?
C5 C4 C9 C8 -0.1(8) . . . . ?
C5 C4 C9 C10 -179.4(5) . . . . ?
C5 C6 C7 C8 -1.4(12) . . . . ?
C6 C7 C8 C9 -0.2(11) . . . . ?
C7 C8 C9 C4 0.9(9) . . . . ?
C7 C8 C9 C10 -179.7(6) . . . . ?
C8 C9 C10 C11 -179.9(5) . . . . ?
C9 C4 C5 C6 -1.4(8) . . . . ?
C9 C10 C11 C2 -1.6(8) . . . . ?
C11 C2 C3 C4 -2.2(7) . . . . ?
C12 N2 C1 N1 -175.3(6) . . . . ?
C12 N2 C1 C2 4.2(10) . . . . ?
C12 N2 B1 F1 -72.0(9) . . . . ?
C12 N2 B1 F2 60.0(10) . . . . ?
C12 N2 B1 N1 175.2(7) . . . . ?
C17 N1 C1 N2 -174.5(6) . . . . ?
C17 N1 C1 C2 6.0(11) . . . . ?
C17 N1 B1 F1 60.4(10) . . . . ?
C17 N1 B1 F2 -69.1(10) . . . . ?
C17 N1 B1 N2 173.8(7) . . . . ?
B1 N1 C1 N2 -0.6(5) . . . . ?
B1 N1 C1 C2 179.9(6) . . . . ?
B1 N1 C17 C16 -5.5(13) . . . . ?
B1 N1 C17 C16A 33.3(17) . . . . ?
B1 N1 C17 C18 -122.9(9) . . . . ?
B1 N1 C17 C18A -82(2) . . . . ?
B1 N1 C17 C19 116.2(10) . . . . ?
B1 N1 C17 C19A 146.4(18) . . . . ?
B1 N2 C1 N1 0.6(5) . . . . ?
B1 N2 C1 C2 -179.9(5) . . . . ?
B1 N2 C12 C13 136.3(8) . . . . ?
B1 N2 C12 C13A 100.4(15) . . . . ?
B1 N2 C12 C14 24.0(10) . . . . ?
B1 N2 C12 C14A -33.7(13) . . . . ?
B1 N2 C12 C15 -95.5(10) . . . . ?
B1 N2 C12 C15A -142.3(12) . . . . ?
N3 C20 C21 C22 -88.4(7) . . . . ?
N3 C20 C21 C30 87.9(7) . . . . ?
N4 C20 C21 C22 92.4(7) . . . . ?
N4 C20 C21 C30 -91.3(7) . . . . ?
C20 N3 C35 C36 41.7(14) . . . . ?
C20 N3 C35 C36A 84.1(14) . . . . ?
C20 N3 C35 C37 154.1(12) . . . . ?
C20 N3 C35 C37A -153.1(11) . . . . ?
C20 N3 C35 C38 -78.9(13) . . . . ?
C20 N3 C35 C38A -39.9(15) . . . . ?
C20 N3 B2 F3 115.3(7) . . . . ?
C20 N3 B2 F4 -112.7(7) . . . . ?
C20 N3 B2 N4 1.1(5) . . . . ?
C20 N4 C31 C32 -77.1(11) . . . . ?
C20 N4 C31 C32A -130.5(17) . . . . ?
C20 N4 C31 C33 158.6(8) . . . . ?
C20 N4 C31 C33A 105(2) . . . . ?
C20 N4 C31 C34 45.9(11) . . . . ?
C20 N4 C31 C34A -20.1(19) . . . . ?
C20 N4 B2 F3 -116.0(6) . . . . ?
C20 N4 B2 F4 113.2(6) . . . . ?
C20 N4 B2 N3 -1.1(5) . . . . ?
C20 C21 C22 C23 176.6(5) . . . . ?
C20 C21 C30 C29 -177.1(4) . . . . ?
C21 C22 C23 C24 0.4(9) . . . . ?
C22 C21 C30 C29 -1.0(7) . . . . ?
C22 C23 C24 C25 -179.1(5) . . . . ?
C22 C23 C24 C29 -0.7(8) . . . . ?
C23 C24 C25 C26 -179.6(6) . . . . ?
C23 C24 C29 C28 -179.8(5) . . . . ?
C23 C24 C29 C30 0.1(7) . . . . ?
C24 C25 C26 C27 -1.0(9) . . . . ?
C24 C29 C30 C21 0.7(7) . . . . ?
C25 C24 C29 C28 -1.3(7) . . . . ?
C25 C24 C29 C30 178.6(4) . . . . ?
C25 C26 C27 C28 -0.5(9) . . . . ?
C26 C27 C28 C29 1.1(9) . . . . ?
C27 C28 C29 C24 -0.1(8) . . . . ?
C27 C28 C29 C30 179.9(5) . . . . ?
C28 C29 C30 C21 -179.3(5) . . . . ?
C29 C24 C25 C26 1.9(8) . . . . ?
C30 C21 C22 C23 0.4(8) . . . . ?
C31 N4 C20 N3 171.7(7) . . . . ?
C31 N4 C20 C21 -8.9(11) . . . . ?
C31 N4 B2 F3 73.8(10) . . . . ?
C31 N4 B2 F4 -57.0(10) . . . . ?
C31 N4 B2 N3 -171.2(7) . . . . ?
C35 N3 C20 N4 177.6(7) . . . . ?
C35 N3 C20 C21 -1.8(12) . . . . ?
C35 N3 B2 F3 -63.5(11) . . . . ?
C35 N3 B2 F4 68.5(11) . . . . ?
C35 N3 B2 N4 -177.7(8) . . . . ?
B2 N3 C20 N4 -1.3(6) . . . . ?
B2 N3 C20 C21 179.3(6) . . . . ?
B2 N3 C35 C36 -139.9(11) . . . . ?
B2 N3 C35 C36A -97.5(14) . . . . ?
B2 N3 C35 C37 -27.5(14) . . . . ?
B2 N3 C35 C37A 25.3(14) . . . . ?
B2 N3 C35 C38 99.5(13) . . . . ?
B2 N3 C35 C38A 138.5(12) . . . . ?
B2 N4 C20 N3 1.3(6) . . . . ?
B2 N4 C20 C21 -179.3(6) . . . . ?
B2 N4 C31 C32 89.0(11) . . . . ?
B2 N4 C31 C32A 35.5(18) . . . . ?
B2 N4 C31 C33 -35.3(11) . . . . ?
B2 N4 C31 C33A -89(2) . . . . ?
B2 N4 C31 C34 -148.0(8) . . . . ?
B2 N4 C31 C34A 145.9(17) . . . . ?
